data_7109047
loop_
_publ_author_name
'Philipp Selig'
'Aleksej Turockin'
'William Raven'

_publ_section_title
;
 Synthesis of highly substituted oxetanes via [2+2] cycloaddition
 reactions of allenoates catalyzed by a guanidine Lewis base
;
_journal_name_full Chem.Commun.
_journal_page_first 2930
_journal_paper_doi 10.1039/c3cc40855h
_journal_volume 49
_journal_year 2013
_chemical_formula_moiety 'C15 H15 F3 O3'
_chemical_formula_sum 'C15 H15 F3 O3'
_chemical_formula_weight 300.27
_chemical_name_systematic
;
?
;
_space_group_crystal_system monoclinic
_space_group_IT_number 14
_space_group_name_Hall '-P 2ybc'
_space_group_name_H-M_alt 'P 1 21/c 1'
_symmetry_space_group_name_Hall '-P 2ybc'
_symmetry_space_group_name_H-M 'P 1 21/c 1'
_atom_sites_solution_hydrogens geom
_atom_sites_solution_primary direct
_atom_sites_solution_secondary difmap
_audit_creation_method SHELXL-2012
_cell_angle_alpha 90
_cell_angle_beta 100.199(2)
_cell_angle_gamma 90
_cell_formula_units_Z 4
_cell_length_a 9.8832(11)
_cell_length_b 7.3687(8)
_cell_length_c 19.706(2)
_cell_measurement_temperature 100(2)
_cell_measurement_theta_max 26.66
_cell_measurement_theta_min 2
_cell_volume 1412.4(3)
_computing_cell_refinement SMART
_computing_data_collection 'SMART (Bruker, 2001)'
_computing_data_reduction 'SAINT (Bruker, 1999)'
_computing_molecular_graphics 'PLATON (Spek, 2003)'
_computing_publication_material 'SHELXL97 (Sheldrick, 2008)'
_computing_structure_refinement 'SHELXL97 (Sheldrick, 2008)'
_computing_structure_solution 'SHELXS97 (Sheldrick, 2008)'
_diffrn_ambient_temperature 100(2)
_diffrn_measured_fraction_theta_full 0.999
_diffrn_measured_fraction_theta_max 0.997
_diffrn_measurement_device_type 'CCD area detector'
_diffrn_measurement_method '\w scans'
_diffrn_radiation_monochromator 'multilayer optics'
_diffrn_radiation_source 'Incoatec microsource'
_diffrn_radiation_type MoK\a
_diffrn_radiation_wavelength 0.71073
_diffrn_reflns_av_R_equivalents 0.0349
_diffrn_reflns_av_unetI/netI 0.0232
_diffrn_reflns_Laue_measured_fraction_full 0.999
_diffrn_reflns_Laue_measured_fraction_max 0.997
_diffrn_reflns_limit_h_max 12
_diffrn_reflns_limit_h_min -12
_diffrn_reflns_limit_k_max 9
_diffrn_reflns_limit_k_min -9
_diffrn_reflns_limit_l_max 24
_diffrn_reflns_limit_l_min -24
_diffrn_reflns_number 16404
_diffrn_reflns_point_group_measured_fraction_full 0.999
_diffrn_reflns_point_group_measured_fraction_max 0.997
_diffrn_reflns_theta_full 25.242
_diffrn_reflns_theta_max 26.572
_diffrn_reflns_theta_min 2.094
_exptl_absorpt_coefficient_mu 0.123
_exptl_absorpt_correction_T_max 0.7454
_exptl_absorpt_correction_T_min 0.6904
_exptl_absorpt_correction_type multi-scan
_exptl_absorpt_process_details SADABS
_exptl_crystal_colour colourless
_exptl_crystal_density_diffrn 1.412
_exptl_crystal_description block
_exptl_crystal_F_000 624
_exptl_crystal_size_max 0.350
_exptl_crystal_size_mid 0.320
_exptl_crystal_size_min 0.300
_refine_diff_density_max 0.299
_refine_diff_density_min -0.218
_refine_diff_density_rms 0.041
_refine_ls_extinction_method none
_refine_ls_goodness_of_fit_ref 1.032
_refine_ls_hydrogen_treatment constr
_refine_ls_matrix_type full
_refine_ls_number_parameters 192
_refine_ls_number_reflns 2948
_refine_ls_number_restraints 0
_refine_ls_restrained_S_all 1.032
_refine_ls_R_factor_all 0.0431
_refine_ls_R_factor_gt 0.0360
_refine_ls_shift/su_max 0.000
_refine_ls_shift/su_mean 0.000
_refine_ls_structure_factor_coef Fsqd
_refine_ls_weighting_details
;
w=1/[\s^2^(Fo^2^)+(0.0358P)^2^+0.6863P]
where P=(Fo^2^+2Fc^2^)/3
;
_refine_ls_weighting_scheme calc
_refine_ls_wR_factor_gt 0.0841
_refine_ls_wR_factor_ref 0.0888
_reflns_Friedel_coverage 0.000
_reflns_number_gt 2561
_reflns_number_total 2948
_reflns_threshold_expression 'I > 2\s(I)'
_cod_data_source_file c3cc40855h.txt
_cod_data_source_block (E)-3aa
_cod_database_code 7109047
_shelx_space_group_comment
;
The symmetry employed for this shelxl refinement is uniquely defined
by the following loop, which should always be used as a source of
symmetry information in preference to the above space-group names.
They are only intended as comments.
;
_shelx_estimated_absorpt_t_min 0.958
_shelx_estimated_absorpt_t_max 0.964

loop_
_space_group_symop_operation_xyz
'x, y, z'
'-x, y+1/2, -z+1/2'
'-x, -y, -z'
'x, -y-1/2, z-1/2'

loop_
_atom_site_label
_atom_site_type_symbol
_atom_site_fract_x
_atom_site_fract_y
_atom_site_fract_z
_atom_site_U_iso_or_equiv
_atom_site_adp_type
_atom_site_occupancy
_atom_site_site_symmetry_order
_atom_site_calc_flag
_atom_site_refinement_flags_posn
_atom_site_refinement_flags_adp
F1 F 0.33168(10) 0.81980(12) 0.18642(5) 0.0315(2) Uani 1 1 d . .
F2 F 0.24038(10) 0.83321(13) 0.07883(5) 0.0357(2) Uani 1 1 d . .
F3 F 0.45013(9) 0.74665(12) 0.10918(5) 0.0308(2) Uani 1 1 d . .
O1 O 0.29551(10) 0.45742(14) 0.06285(5) 0.0218(2) Uani 1 1 d . .
O2 O 0.61873(10) 0.13961(14) 0.17043(5) 0.0250(2) Uani 1 1 d . .
O3 O 0.66522(10) 0.04924(14) 0.06772(5) 0.0227(2) Uani 1 1 d . .
C1 C 0.13102(14) 0.52464(18) 0.14107(7) 0.0187(3) Uani 1 1 d . .
C2 C 0.03046(15) 0.44107(19) 0.09304(7) 0.0225(3) Uani 1 1 d . .
H2 H 0.0527 0.3966 0.0511 0.027 Uiso 1 1 calc R U
C3 C -0.10234(15) 0.4222(2) 0.10607(8) 0.0268(3) Uani 1 1 d . .
H3 H -0.1710 0.3664 0.0728 0.032 Uiso 1 1 calc R U
C4 C -0.13500(15) 0.4846(2) 0.16750(8) 0.0274(3) Uani 1 1 d . .
H4 H -0.2257 0.4708 0.1766 0.033 Uiso 1 1 calc R U
C5 C -0.03458(15) 0.5673(2) 0.21555(8) 0.0269(3) Uani 1 1 d . .
H5 H -0.0570 0.6109 0.2576 0.032 Uiso 1 1 calc R U
C6 C 0.09801(15) 0.5871(2) 0.20300(7) 0.0227(3) Uani 1 1 d . .
H6 H 0.1664 0.6430 0.2364 0.027 Uiso 1 1 calc R U
C7 C 0.27628(14) 0.54042(19) 0.12822(6) 0.0183(3) Uani 1 1 d . .
C8 C 0.38852(14) 0.41060(18) 0.16781(7) 0.0177(3) Uani 1 1 d . .
H8 H 0.4712 0.4773 0.1921 0.021 Uiso 1 1 calc R U
C9 C 0.40281(13) 0.35143(19) 0.09626(7) 0.0187(3) Uani 1 1 d . .
C10 C 0.32457(15) 0.7366(2) 0.12579(7) 0.0237(3) Uani 1 1 d . .
C11 C 0.33844(15) 0.26715(19) 0.21288(7) 0.0224(3) Uani 1 1 d . .
H11A H 0.2580 0.2054 0.1867 0.034 Uiso 1 1 calc R U
H11B H 0.3132 0.3250 0.2537 0.034 Uiso 1 1 calc R U
H11C H 0.4118 0.1785 0.2274 0.034 Uiso 1 1 calc R U
C12 C 0.48091(14) 0.2433(2) 0.06596(7) 0.0215(3) Uani 1 1 d . .
H12 H 0.4647 0.2320 0.0172 0.026 Uiso 1 1 calc R U
C13 C 0.59230(13) 0.14109(19) 0.10783(7) 0.0197(3) Uani 1 1 d . .
C14 C 0.77896(16) -0.0579(2) 0.10354(8) 0.0285(3) Uani 1 1 d . .
H14A H 0.7446 -0.1733 0.1198 0.034 Uiso 1 1 calc R U
H14B H 0.8277 0.0095 0.1441 0.034 Uiso 1 1 calc R U
C15 C 0.87446(16) -0.0953(2) 0.05427(8) 0.0279(3) Uani 1 1 d . .
H15A H 0.8240 -0.1557 0.0132 0.042 Uiso 1 1 calc R U
H15B H 0.9493 -0.1740 0.0764 0.042 Uiso 1 1 calc R U
H15C H 0.9127 0.0194 0.0409 0.042 Uiso 1 1 calc R U

loop_
_atom_site_aniso_label
_atom_site_aniso_U_11
_atom_site_aniso_U_22
_atom_site_aniso_U_33
_atom_site_aniso_U_23
_atom_site_aniso_U_13
_atom_site_aniso_U_12
F1 0.0425(5) 0.0202(4) 0.0340(5) -0.0058(4) 0.0125(4) -0.0041(4)
F2 0.0356(5) 0.0301(5) 0.0410(5) 0.0183(4) 0.0062(4) 0.0068(4)
F3 0.0273(5) 0.0281(5) 0.0395(5) 0.0054(4) 0.0132(4) -0.0025(4)
O1 0.0228(5) 0.0281(5) 0.0147(5) -0.0012(4) 0.0035(4) 0.0076(4)
O2 0.0245(5) 0.0311(6) 0.0195(5) -0.0017(4) 0.0038(4) 0.0062(4)
O3 0.0221(5) 0.0265(5) 0.0202(5) -0.0011(4) 0.0054(4) 0.0076(4)
C1 0.0198(7) 0.0163(6) 0.0196(6) 0.0026(5) 0.0028(5) 0.0037(5)
C2 0.0254(7) 0.0192(7) 0.0226(7) -0.0009(5) 0.0032(6) 0.0032(6)
C3 0.0239(7) 0.0218(7) 0.0327(8) -0.0003(6) -0.0005(6) -0.0010(6)
C4 0.0202(7) 0.0257(8) 0.0376(8) 0.0066(6) 0.0091(6) 0.0027(6)
C5 0.0265(8) 0.0308(8) 0.0250(7) 0.0014(6) 0.0089(6) 0.0050(6)
C6 0.0233(7) 0.0238(7) 0.0208(7) -0.0009(6) 0.0036(5) 0.0022(6)
C7 0.0221(7) 0.0191(7) 0.0139(6) -0.0014(5) 0.0039(5) 0.0036(5)
C8 0.0182(6) 0.0176(7) 0.0172(6) -0.0011(5) 0.0029(5) 0.0021(5)
C9 0.0174(6) 0.0205(7) 0.0176(6) 0.0010(5) 0.0013(5) -0.0002(5)
C10 0.0252(7) 0.0220(7) 0.0249(7) 0.0044(6) 0.0076(6) 0.0035(6)
C11 0.0264(7) 0.0208(7) 0.0213(7) 0.0040(6) 0.0075(6) 0.0045(6)
C12 0.0223(7) 0.0258(7) 0.0165(6) -0.0039(5) 0.0031(5) 0.0012(6)
C13 0.0187(7) 0.0201(7) 0.0211(7) -0.0031(5) 0.0058(5) -0.0008(5)
C14 0.0275(8) 0.0325(8) 0.0265(7) 0.0071(6) 0.0079(6) 0.0132(7)
C15 0.0263(8) 0.0294(8) 0.0293(8) 0.0011(6) 0.0086(6) 0.0084(6)

loop_
_atom_type_symbol
_atom_type_description
_atom_type_scat_dispersion_real
_atom_type_scat_dispersion_imag
_atom_type_scat_source
C C 0.0033 0.0016 'International Tables Vol C Tables 4.2.6.8 and 6.1.1.4'
H H 0.0000 0.0000 'International Tables Vol C Tables 4.2.6.8 and 6.1.1.4'
O O 0.0106 0.0060 'International Tables Vol C Tables 4.2.6.8 and 6.1.1.4'
F F 0.0171 0.0103 'International Tables Vol C Tables 4.2.6.8 and 6.1.1.4'

loop_
_geom_angle_atom_site_label_1
_geom_angle_atom_site_label_2
_geom_angle_atom_site_label_3
_geom_angle
C9 O1 C7 91.43(9)
C13 O3 C14 115.98(11)
C2 C1 C6 119.48(13)
C2 C1 C7 120.53(12)
C6 C1 C7 119.93(12)
C3 C2 C1 120.27(13)
C3 C2 H2 119.9
C1 C2 H2 119.9
C4 C3 C2 120.17(14)
C4 C3 H3 119.9
C2 C3 H3 119.9
C5 C4 C3 119.57(14)
C5 C4 H4 120.2
C3 C4 H4 120.2
C6 C5 C4 120.70(14)
C6 C5 H5 119.7
C4 C5 H5 119.7
C5 C6 C1 119.81(13)
C5 C6 H6 120.1
C1 C6 H6 120.1
O1 C7 C1 113.00(11)
O1 C7 C10 106.10(11)
C1 C7 C10 113.03(11)
O1 C7 C8 89.56(9)
C1 C7 C8 118.80(11)
C10 C7 C8 113.39(11)
C9 C8 C11 116.12(11)
C9 C8 C7 83.45(9)
C11 C8 C7 116.20(11)
C9 C8 H8 112.7
C11 C8 H8 112.7
C7 C8 H8 112.7
C12 C9 O1 125.70(12)
C12 C9 C8 139.08(13)
O1 C9 C8 95.21(10)
F1 C10 F2 107.67(12)
F1 C10 F3 106.81(12)
F2 C10 F3 106.96(11)
F1 C10 C7 111.99(11)
F2 C10 C7 111.53(12)
F3 C10 C7 111.61(12)
C8 C11 H11A 109.5
C8 C11 H11B 109.5
H11A C11 H11B 109.5
C8 C11 H11C 109.5
H11A C11 H11C 109.5
H11B C11 H11C 109.5
C9 C12 C13 119.78(12)
C9 C12 H12 120.1
C13 C12 H12 120.1
O2 C13 O3 123.49(12)
O2 C13 C12 125.64(12)
O3 C13 C12 110.86(11)
O3 C14 C15 107.96(12)
O3 C14 H14A 110.1
C15 C14 H14A 110.1
O3 C14 H14B 110.1
C15 C14 H14B 110.1
H14A C14 H14B 108.4
C14 C15 H15A 109.5
C14 C15 H15B 109.5
H15A C15 H15B 109.5
C14 C15 H15C 109.5
H15A C15 H15C 109.5
H15B C15 H15C 109.5

loop_
_geom_bond_atom_site_label_1
_geom_bond_atom_site_label_2
_geom_bond_distance
F1 C10 1.3337(17)
F2 C10 1.3352(17)
F3 C10 1.3403(17)
O1 C9 1.3859(16)
O1 C7 1.4685(15)
O2 C13 1.2149(16)
O3 C13 1.3432(16)
O3 C14 1.4505(17)
C1 C2 1.3892(19)
C1 C6 1.3958(19)
C1 C7 1.5058(19)
C2 C3 1.388(2)
C2 H2 0.9500
C3 C4 1.386(2)
C3 H3 0.9500
C4 C5 1.386(2)
C4 H4 0.9500
C5 C6 1.384(2)
C5 H5 0.9500
C6 H6 0.9500
C7 C10 1.526(2)
C7 C8 1.5645(18)
C8 C9 1.5062(18)
C8 C11 1.5188(19)
C8 H8 1.0000
C9 C12 1.3231(19)
C11 H11A 0.9800
C11 H11B 0.9800
C11 H11C 0.9800
C12 C13 1.4622(19)
C12 H12 0.9500
C14 C15 1.495(2)
C14 H14A 0.9900
C14 H14B 0.9900
C15 H15A 0.9800
C15 H15B 0.9800
C15 H15C 0.9800
